data_2019311
loop_
_publ_author_name
'Ravikumar, K.'
'Sridhar, B.'
'Nanubolu, Jagadeesh Babu'
'Rao, A. K. S. Bhujanga'
'Jyothiprasad, R.'

_publ_section_title
;
 Tosylate salts of the anticancer drug lapatinib
;
_journal_coeditor_code OV3039
_journal_issue 12
_journal_name_full 'Acta Crystallographica Section C'
_journal_page_first 1516
_journal_page_last 1523
_journal_paper_doi 10.1107/S0108270113028965
_journal_volume 69
_journal_year 2013
_chemical_formula_iupac 'C29 H28 Cl F N4 O4 S 2+, 2C7 H7 O3 S -'
_chemical_formula_moiety 'C29 H28 Cl F N4 O4 S 2+, 2(C7 H7 O3 S -)'
_chemical_formula_sum 'C43 H42 Cl F N4 O10 S3'
_chemical_formula_weight 925.44
_chemical_name_common 'Lapatinib ditosylate'
_chemical_name_systematic
;4-({3-Chloro-4-[(3-fluorophenyl)methoxy]phenyl}amino)-6-]5-({[2-(methylsulfonyl)ethyl]azaniumyl}methyl)furan-2-yl[quinazolin-1-ium
bis(4-methylbenzenesulfonate)
;
_space_group_IT_number 2
_symmetry_cell_setting triclinic
_symmetry_space_group_name_Hall '-P 1'
_symmetry_space_group_name_H-M 'P -1'
_atom_sites_solution_hydrogens geom
_atom_sites_solution_primary direct
_atom_sites_solution_secondary difmap
_audit_creation_method SHELXL-97
_cell_angle_alpha 95.3870(10)
_cell_angle_beta 92.4630(10)
_cell_angle_gamma 100.3590(10)
_cell_formula_units_Z 2
_cell_length_a 9.2122(6)
_cell_length_b 13.2387(9)
_cell_length_c 18.3758(12)
_cell_measurement_reflns_used 5462
_cell_measurement_temperature 294(2)
_cell_measurement_theta_max 24.04
_cell_measurement_theta_min 2.26
_cell_volume 2190.7(3)
_computing_cell_refinement 'SAINT (Bruker, 2001)'
_computing_data_collection 'SMART (Bruker, 2001)'
_computing_data_reduction 'SAINT (Bruker, 2001)'
_computing_molecular_graphics 'DIAMOND (Brandenburg & Putz, 2005) and Mercury (Macrae <i>et al.</i>, 2008)'
_computing_publication_material 'SHELXL97 (Sheldrick, 2008)'
_computing_structure_refinement 'SHELXL97 (Sheldrick, 2008)'
_computing_structure_solution 'SHELXS97 (Sheldrick, 2008)'
_diffrn_ambient_temperature 294(2)
_diffrn_measured_fraction_theta_full 0.997
_diffrn_measured_fraction_theta_max 0.997
_diffrn_measurement_device 'CCD Area Detector'
_diffrn_measurement_device_type 'Bruker SMART APEX CCD area-detector'
_diffrn_measurement_method '\w scan'
_diffrn_radiation_monochromator graphite
_diffrn_radiation_source 'fine-focus sealed tube'
_diffrn_radiation_type MoK\a
_diffrn_radiation_wavelength 0.71073
_diffrn_reflns_av_R_equivalents 0.0284
_diffrn_reflns_av_sigmaI/netI 0.0363
_diffrn_reflns_limit_h_max 10
_diffrn_reflns_limit_h_min -10
_diffrn_reflns_limit_k_max 15
_diffrn_reflns_limit_k_min -15
_diffrn_reflns_limit_l_max 21
_diffrn_reflns_limit_l_min -21
_diffrn_reflns_number 21274
_diffrn_reflns_theta_full 25.00
_diffrn_reflns_theta_max 25.00
_diffrn_reflns_theta_min 1.57
_diffrn_standards_number 0
_exptl_absorpt_coefficient_mu 0.297
_exptl_absorpt_correction_T_max 0.99
_exptl_absorpt_correction_T_min 0.95
_exptl_absorpt_correction_type multi-scan
_exptl_absorpt_process_details '(SABABS; Bruker, 2001)'
_exptl_crystal_colour colorless
_exptl_crystal_density_diffrn 1.403
_exptl_crystal_density_method 'not measured'
_exptl_crystal_description needle
_exptl_crystal_F_000 964
_exptl_crystal_size_max 0.15
_exptl_crystal_size_mid 0.07
_exptl_crystal_size_min 0.05
_refine_diff_density_max 0.606
_refine_diff_density_min -0.576
_refine_ls_extinction_method none
_refine_ls_goodness_of_fit_ref 1.028
_refine_ls_hydrogen_treatment mixed
_refine_ls_matrix_type full
_refine_ls_number_parameters 633
_refine_ls_number_reflns 7684
_refine_ls_number_restraints 244
_refine_ls_restrained_S_all 1.036
_refine_ls_R_factor_all 0.0802
_refine_ls_R_factor_gt 0.0622
_refine_ls_shift/su_max 0.000
_refine_ls_shift/su_mean 0.000
_refine_ls_structure_factor_coef Fsqd
_refine_ls_weighting_details 'calc w=1/[\s^2^(Fo^2^)+(0.0898P)^2^+1.6704P] where P=(Fo^2^+2Fc^2^)/3'
_refine_ls_weighting_scheme calc
_refine_ls_wR_factor_gt 0.1599
_refine_ls_wR_factor_ref 0.1735
_reflns_number_gt 5892
_reflns_number_total 7684
_reflns_threshold_expression I>2\s(I)
_cod_data_source_file ov3039.cif
_cod_data_source_block II
_cod_database_code 2019311

loop_
_symmetry_equiv_pos_as_xyz
'x, y, z'
'-x, -y, -z'

loop_
_atom_site_type_symbol
_atom_site_label
_atom_site_fract_x
_atom_site_fract_y
_atom_site_fract_z
_atom_site_U_iso_or_equiv
_atom_site_adp_type
_atom_site_calc_flag
_atom_site_refinement_flags
_atom_site_occupancy
_atom_site_symmetry_multiplicity
_atom_site_disorder_assembly
_atom_site_disorder_group
C C3 1.4382(5) 0.1251(4) 0.5449(3) 0.0932(11) Uani d DU 1 1 . .
C C1 1.6136(10) 0.1935(8) 0.6432(4) 0.0994(11) Uani d PDU 0.579(10) 1 A 1
C C2 1.5598(9) 0.1953(7) 0.5730(4) 0.0973(11) Uani d PDU 0.579(10) 1 A 1
H H2 1.6059 0.2444 0.5443 0.117 Uiso calc PR 0.579(10) 1 A 1
C C4 1.3848(10) 0.0436(7) 0.5847(4) 0.0954(12) Uani d PDU 0.579(10) 1 A 1
H H4 1.3079 -0.0082 0.5647 0.115 Uiso calc PR 0.579(10) 1 A 1
C C5 1.4465(11) 0.0397(7) 0.6547(4) 0.0966(12) Uani d PDU 0.579(10) 1 A 1
H H5 1.4121 -0.0156 0.6810 0.116 Uiso calc PR 0.579(10) 1 A 1
C C6 1.5587(13) 0.1177(10) 0.6850(5) 0.0977(11) Uani d PDU 0.579(10) 1 A 1
H H6 1.5959 0.1185 0.7329 0.117 Uiso calc PR 0.579(10) 1 A 1
F F1 1.7237(8) 0.2691(6) 0.6723(3) 0.1044(12) Uani d PDU 0.579(10) 1 A 1
C C1' 1.6268(11) 0.1817(13) 0.6397(5) 0.0993(11) Uani d PDU 0.421(10) 1 A 2
C C2' 1.5748(11) 0.1804(12) 0.5687(5) 0.0973(12) Uani d PDU 0.421(10) 1 A 2
H H2' 1.6327 0.2173 0.5364 0.117 Uiso calc PR 0.421(10) 1 A 2
C C4' 1.3526(10) 0.0722(11) 0.5949(5) 0.0956(12) Uani d PDU 0.421(10) 1 A 2
H H4' 1.2594 0.0343 0.5799 0.115 Uiso calc PR 0.421(10) 1 A 2
C C5' 1.4063(11) 0.0760(12) 0.6672(5) 0.0968(12) Uani d PDU 0.421(10) 1 A 2
H H5' 1.3473 0.0429 0.7010 0.116 Uiso calc PR 0.421(10) 1 A 2
C C6' 1.5468(14) 0.1286(16) 0.6890(6) 0.0979(12) Uani d PDU 0.421(10) 1 A 2
H H6' 1.5861 0.1277 0.7363 0.117 Uiso calc PR 0.421(10) 1 A 2
F F1' 1.7688(8) 0.2235(9) 0.6585(5) 0.1031(12) Uani d PDU 0.421(10) 1 A 2
C C7 1.3831(6) 0.1320(5) 0.4684(3) 0.0974(17) Uani d . 1 1 A .
H H7A 1.3524 0.1978 0.4650 0.117 Uiso calc R 1 1 . .
H H7B 1.4615 0.1272 0.4354 0.117 Uiso calc R 1 1 . .
C C8 1.1938(5) 0.0461(3) 0.3811(2) 0.0641(10) Uani d . 1 1 A .
C C9 1.2369(5) 0.1107(4) 0.3282(2) 0.0742(12) Uani d . 1 1 . .
H H9 1.3193 0.1631 0.3377 0.089 Uiso calc R 1 1 . .
C C10 1.1584(5) 0.0981(3) 0.2613(2) 0.0690(11) Uani d . 1 1 . .
H H10 1.1885 0.1419 0.2260 0.083 Uiso calc R 1 1 . .
C C11 1.0371(4) 0.0219(3) 0.24671(18) 0.0519(9) Uani d . 1 1 . .
C C12 0.9934(5) -0.0435(3) 0.2986(2) 0.0622(10) Uani d . 1 1 . .
H H12 0.9112 -0.0961 0.2887 0.075 Uiso calc R 1 1 . .
C C13 1.0712(5) -0.0313(3) 0.3650(2) 0.0656(11) Uani d . 1 1 . .
C C14 0.9585(3) -0.0609(2) 0.12440(16) 0.0383(7) Uani d . 1 1 . .
C C15 0.8712(3) -0.0654(2) 0.05690(16) 0.0347(6) Uani d . 1 1 . .
C C16 0.7902(3) 0.0095(2) 0.03956(16) 0.0360(7) Uani d . 1 1 . .
H H16 0.7911 0.0671 0.0728 0.043 Uiso calc R 1 1 . .
C C17 0.7090(3) -0.0009(2) -0.02607(16) 0.0356(7) Uani d . 1 1 . .
C C18 0.7050(3) -0.0896(2) -0.07516(17) 0.0425(7) Uani d . 1 1 . .
H H18 0.6466 -0.0987 -0.1187 0.051 Uiso calc R 1 1 . .
C C19 0.7859(4) -0.1627(2) -0.05968(18) 0.0444(8) Uani d . 1 1 . .
H H19 0.7839 -0.2206 -0.0929 0.053 Uiso calc R 1 1 . .
C C20 0.8710(3) -0.1504(2) 0.00575(16) 0.0372(7) Uani d . 1 1 . .
C C21 1.0440(4) -0.2043(2) 0.08338(19) 0.0460(8) Uani d . 1 1 . .
H H21 1.1052 -0.2516 0.0907 0.055 Uiso calc R 1 1 . .
C C22 0.6292(3) 0.0791(2) -0.04530(16) 0.0366(7) Uani d . 1 1 . .
C C23 0.5463(4) 0.0934(3) -0.10440(17) 0.0455(8) Uani d . 1 1 . .
H H23 0.5205 0.0477 -0.1464 0.055 Uiso calc R 1 1 . .
C C24 0.5061(4) 0.1910(3) -0.09031(19) 0.0488(8) Uani d . 1 1 . .
H H24 0.4496 0.2221 -0.1215 0.059 Uiso calc R 1 1 . .
C C25 0.5647(3) 0.2304(2) -0.02366(18) 0.0426(7) Uani d . 1 1 . .
C C26 0.5518(4) 0.3228(3) 0.0249(2) 0.0499(8) Uani d . 1 1 . .
H H26A 0.4847 0.3027 0.0625 0.060 Uiso calc R 1 1 . .
H H26B 0.5092 0.3698 -0.0033 0.060 Uiso calc R 1 1 . .
C C27 0.6770(4) 0.4676(3) 0.1117(2) 0.0506(8) Uani d . 1 1 . .
H H27A 0.6082 0.4448 0.1479 0.061 Uiso calc R 1 1 . .
H H27B 0.6366 0.5169 0.0848 0.061 Uiso calc R 1 1 . .
C C28 0.8237(4) 0.5180(3) 0.1492(2) 0.0553(9) Uani d . 1 1 . .
H H28A 0.8904 0.5436 0.1128 0.066 Uiso calc R 1 1 . .
H H28B 0.8662 0.4672 0.1734 0.066 Uiso calc R 1 1 . .
C C29 0.9865(5) 0.6616(3) 0.2530(3) 0.0745(12) Uani d . 1 1 . .
H H29A 1.0187 0.6051 0.2741 0.112 Uiso calc R 1 1 . .
H H29B 0.9890 0.7177 0.2905 0.112 Uiso calc R 1 1 . .
H H29C 1.0510 0.6840 0.2157 0.112 Uiso calc R 1 1 . .
Cl Cl1 1.0162(2) -0.11460(11) 0.42947(7) 0.1196(6) Uani d . 1 1 . .
N N1 0.9534(4) 0.0115(2) 0.17828(16) 0.0534(8) Uani d . 1 1 . .
H H1N 0.883(5) 0.039(3) 0.179(2) 0.065(13) Uiso d . 1 1 . .
N N2 1.0496(3) -0.1280(2) 0.13479(15) 0.0449(6) Uani d . 1 1 . .
N N3 0.9598(3) -0.2201(2) 0.02225(17) 0.0450(7) Uani d . 1 1 . .
H H3N 0.960(4) -0.269(3) -0.0050(19) 0.042(10) Uiso d . 1 1 . .
N N4 0.6962(3) 0.3779(2) 0.06073(18) 0.0423(6) Uani d . 1 1 . .
H H4N 0.740(4) 0.342(3) 0.084(2) 0.053(11) Uiso d . 1 1 . .
H H5N 0.751(4) 0.393(3) 0.025(2) 0.045(10) Uiso d . 1 1 . .
O O1 1.2627(4) 0.0509(2) 0.44838(15) 0.0827(9) Uani d . 1 1 . .
O O2 0.6410(2) 0.16301(16) 0.00589(11) 0.0400(5) Uani d . 1 1 . .
O O3 0.7153(4) 0.5828(3) 0.26913(19) 0.0945(11) Uani d . 1 1 . .
O O4 0.7649(4) 0.7023(2) 0.1764(2) 0.0884(10) Uani d . 1 1 . .
S S1 0.80573(10) 0.62160(7) 0.21453(6) 0.0576(3) Uani d . 1 1 . .
C C30 0.7483(4) 0.2540(3) 0.30262(18) 0.0486(8) Uani d . 1 1 . .
C C31 0.7192(6) 0.3459(3) 0.3335(2) 0.0774(13) Uani d . 1 1 . .
H H31 0.6628 0.3833 0.3073 0.093 Uiso calc R 1 1 . .
C C32 0.7749(6) 0.3825(4) 0.4043(3) 0.0902(16) Uani d . 1 1 . .
H H32 0.7556 0.4455 0.4246 0.108 Uiso calc R 1 1 . .
C C33 0.8564(5) 0.3302(3) 0.4452(2) 0.0688(11) Uani d . 1 1 . .
C C34 0.8843(6) 0.2390(4) 0.4134(2) 0.0795(13) Uani d . 1 1 . .
H H34 0.9409 0.2017 0.4397 0.095 Uiso calc R 1 1 . .
C C35 0.8307(5) 0.2009(3) 0.3433(2) 0.0714(12) Uani d . 1 1 . .
H H35 0.8508 0.1381 0.3232 0.086 Uiso calc R 1 1 . .
C C36 0.9165(7) 0.3705(4) 0.5223(2) 0.1003(18) Uani d . 1 1 . .
H H36A 1.0221 0.3772 0.5251 0.151 Uiso calc R 1 1 . .
H H36B 0.8750 0.3232 0.5557 0.151 Uiso calc R 1 1 . .
H H36C 0.8906 0.4367 0.5350 0.151 Uiso calc R 1 1 . .
O O5 0.6890(4) 0.0996(2) 0.20398(15) 0.0761(8) Uani d . 1 1 . .
O O6 0.5451(4) 0.2338(3) 0.19762(18) 0.0947(11) Uani d . 1 1 . .
O O7 0.7944(3) 0.2610(2) 0.16591(15) 0.0820(9) Uani d . 1 1 . .
S S2 0.68687(10) 0.20802(6) 0.21086(5) 0.0480(2) Uani d . 1 1 . .
C C37 0.7794(4) 0.5348(3) -0.1792(2) 0.0502(8) Uani d . 1 1 . .
C C38 0.8595(5) 0.6084(3) -0.2176(2) 0.0654(10) Uani d . 1 1 . .
H H38 0.9395 0.6550 -0.1945 0.078 Uiso calc R 1 1 . .
C C39 0.8207(6) 0.6125(4) -0.2899(3) 0.0898(15) Uani d . 1 1 . .
H H39 0.8778 0.6608 -0.3155 0.108 Uiso calc R 1 1 . .
C C40 0.7027(6) 0.5492(6) -0.3254(3) 0.0962(17) Uani d . 1 1 . .
C C41 0.6245(5) 0.4751(5) -0.2878(3) 0.1011(19) Uani d . 1 1 . .
H H41 0.5450 0.4289 -0.3118 0.121 Uiso calc R 1 1 . .
C C42 0.6612(4) 0.4673(4) -0.2143(2) 0.0773(13) Uani d . 1 1 . .
H H42 0.6062 0.4169 -0.1895 0.093 Uiso calc R 1 1 . .
C C43 0.6548(8) 0.5570(7) -0.4050(3) 0.153(3) Uani d . 1 1 . .
H H43A 0.5880 0.6048 -0.4065 0.229 Uiso calc R 1 1 . .
H H43B 0.6061 0.4903 -0.4272 0.229 Uiso calc R 1 1 . .
H H43C 0.7401 0.5808 -0.4312 0.229 Uiso calc R 1 1 . .
O O8 0.7021(3) 0.5569(2) -0.04567(15) 0.0664(7) Uani d . 1 1 . .
O O9 0.9604(3) 0.60424(17) -0.06784(13) 0.0503(6) Uani d . 1 1 . .
O O10 0.8426(3) 0.42505(17) -0.07730(14) 0.0563(6) Uani d . 1 1 . .
S S3 0.82358(9) 0.52955(6) -0.08538(5) 0.0431(2) Uani d . 1 1 . .

loop_
_atom_site_aniso_label
_atom_site_aniso_U_11
_atom_site_aniso_U_22
_atom_site_aniso_U_33
_atom_site_aniso_U_12
_atom_site_aniso_U_13
_atom_site_aniso_U_23
C3 0.0821(18) 0.120(2) 0.0677(16) -0.0028(17) -0.0257(14) 0.0162(16)
C1 0.0852(17) 0.126(2) 0.0755(16) -0.0037(16) -0.0277(14) 0.0093(16)
C2 0.0845(18) 0.124(2) 0.0726(17) -0.0045(17) -0.0260(15) 0.0127(17)
C4 0.0844(19) 0.122(2) 0.0699(18) -0.0027(18) -0.0249(16) 0.0164(17)
C5 0.0854(19) 0.124(2) 0.0709(17) -0.0022(18) -0.0243(15) 0.0153(17)
C6 0.0855(18) 0.125(2) 0.0720(17) -0.0020(17) -0.0259(15) 0.0125(16)
F1 0.0883(19) 0.129(2) 0.0830(17) -0.0040(18) -0.0293(16) 0.0037(18)
C1' 0.0853(17) 0.126(2) 0.0755(16) -0.0036(16) -0.0275(14) 0.0095(16)
C2' 0.0845(18) 0.124(2) 0.0727(17) -0.0043(18) -0.0261(15) 0.0126(17)
C4' 0.0843(19) 0.123(2) 0.0700(18) -0.0027(18) -0.0247(16) 0.0162(18)
C5' 0.0854(19) 0.124(2) 0.0711(17) -0.0024(18) -0.0246(16) 0.0149(17)
C6' 0.0857(18) 0.125(2) 0.0723(17) -0.0024(17) -0.0260(15) 0.0125(16)
F1' 0.087(2) 0.129(3) 0.0816(18) -0.0029(18) -0.0278(16) 0.0053(18)
C7 0.095(4) 0.123(4) 0.062(3) -0.011(3) -0.030(3) 0.026(3)
C8 0.073(3) 0.076(3) 0.042(2) 0.016(2) -0.0180(19) 0.0068(19)
C9 0.076(3) 0.088(3) 0.052(2) -0.001(2) -0.014(2) 0.010(2)
C10 0.080(3) 0.081(3) 0.044(2) 0.011(2) -0.009(2) 0.013(2)
C11 0.069(2) 0.053(2) 0.0366(18) 0.0266(18) -0.0100(16) -0.0023(16)
C12 0.079(3) 0.052(2) 0.053(2) 0.0109(19) -0.0178(19) 0.0035(18)
C13 0.091(3) 0.059(2) 0.046(2) 0.011(2) -0.017(2) 0.0096(18)
C14 0.0420(17) 0.0336(16) 0.0391(17) 0.0056(13) 0.0020(13) 0.0060(13)
C15 0.0347(15) 0.0328(15) 0.0364(16) 0.0041(12) 0.0048(12) 0.0056(12)
C16 0.0402(16) 0.0330(15) 0.0339(16) 0.0066(13) 0.0007(13) 0.0002(12)
C17 0.0341(15) 0.0362(16) 0.0354(16) 0.0031(12) 0.0031(12) 0.0042(12)
C18 0.0439(17) 0.0435(18) 0.0350(16) -0.0020(14) -0.0017(13) -0.0012(14)
C19 0.0528(19) 0.0339(17) 0.0427(18) 0.0030(14) 0.0016(15) -0.0050(13)
C20 0.0392(16) 0.0302(15) 0.0410(17) 0.0020(13) 0.0069(13) 0.0044(13)
C21 0.0491(19) 0.0398(18) 0.052(2) 0.0138(15) 0.0055(16) 0.0094(15)
C22 0.0359(16) 0.0379(16) 0.0329(16) 0.0002(13) -0.0009(12) 0.0020(13)
C23 0.0459(18) 0.0497(19) 0.0375(17) 0.0020(15) -0.0071(14) 0.0049(14)
C24 0.0433(18) 0.054(2) 0.050(2) 0.0089(15) -0.0105(15) 0.0146(16)
C25 0.0352(16) 0.0418(17) 0.052(2) 0.0097(13) -0.0023(14) 0.0110(15)
C26 0.0383(18) 0.048(2) 0.065(2) 0.0150(15) -0.0052(16) 0.0051(17)
C27 0.0459(19) 0.0469(19) 0.060(2) 0.0148(15) 0.0016(16) -0.0020(16)
C28 0.0459(19) 0.048(2) 0.071(2) 0.0106(16) 0.0058(17) -0.0033(18)
C29 0.063(3) 0.072(3) 0.082(3) 0.008(2) -0.019(2) -0.007(2)
Cl1 0.1692(15) 0.0991(10) 0.0735(8) -0.0261(9) -0.0422(9) 0.0427(7)
N1 0.067(2) 0.0552(19) 0.0418(16) 0.0308(16) -0.0141(14) -0.0030(13)
N2 0.0485(16) 0.0417(15) 0.0471(16) 0.0151(12) -0.0010(12) 0.0072(12)
N3 0.0523(17) 0.0313(15) 0.0522(18) 0.0108(13) 0.0073(14) 0.0007(13)
N4 0.0413(16) 0.0399(16) 0.0480(17) 0.0118(13) 0.0031(14) 0.0076(13)
O1 0.093(2) 0.095(2) 0.0513(16) -0.0023(18) -0.0295(15) 0.0160(15)
O2 0.0392(11) 0.0414(12) 0.0395(12) 0.0111(9) -0.0078(9) 0.0018(9)
O3 0.082(2) 0.093(2) 0.102(3) 0.0019(18) 0.0345(19) -0.0135(19)
O4 0.088(2) 0.0536(17) 0.124(3) 0.0278(15) -0.0257(19) -0.0053(17)
S1 0.0489(5) 0.0459(5) 0.0750(7) 0.0099(4) -0.0017(5) -0.0092(4)
C30 0.058(2) 0.0436(19) 0.0425(19) 0.0048(16) 0.0002(15) 0.0050(15)
C31 0.113(4) 0.061(3) 0.060(3) 0.031(2) -0.017(2) -0.006(2)
C32 0.141(5) 0.061(3) 0.066(3) 0.028(3) -0.015(3) -0.017(2)
C33 0.093(3) 0.061(3) 0.045(2) -0.003(2) -0.005(2) 0.0061(19)
C34 0.109(4) 0.082(3) 0.053(2) 0.031(3) -0.010(2) 0.015(2)
C35 0.102(3) 0.067(3) 0.051(2) 0.034(2) -0.007(2) 0.0000(19)
C36 0.145(5) 0.087(3) 0.055(3) -0.007(3) -0.023(3) -0.001(2)
O5 0.120(2) 0.0518(16) 0.0538(16) 0.0121(16) -0.0035(16) 0.0000(12)
O6 0.079(2) 0.121(3) 0.082(2) 0.042(2) -0.0255(17) -0.0286(19)
O7 0.083(2) 0.096(2) 0.0549(17) -0.0171(17) -0.0118(14) 0.0182(15)
S2 0.0552(5) 0.0434(5) 0.0433(5) 0.0066(4) -0.0052(4) 0.0020(4)
C37 0.0402(18) 0.055(2) 0.058(2) 0.0177(16) 0.0017(16) 0.0029(17)
C38 0.067(2) 0.066(3) 0.066(3) 0.014(2) -0.001(2) 0.019(2)
C39 0.095(4) 0.113(4) 0.069(3) 0.028(3) 0.005(3) 0.033(3)
C40 0.076(3) 0.156(5) 0.064(3) 0.044(4) 0.000(3) 0.011(3)
C41 0.056(3) 0.159(6) 0.077(3) 0.011(3) -0.012(2) -0.026(4)
C42 0.052(2) 0.101(3) 0.070(3) -0.003(2) 0.006(2) -0.007(2)
C43 0.145(6) 0.253(10) 0.073(4) 0.079(6) -0.020(4) 0.012(5)
O8 0.0580(16) 0.0799(18) 0.0708(18) 0.0319(14) 0.0207(13) 0.0126(14)
O9 0.0550(14) 0.0410(12) 0.0534(14) 0.0097(10) 0.0005(11) -0.0030(10)
O10 0.0565(14) 0.0410(13) 0.0737(17) 0.0141(11) 0.0025(12) 0.0084(12)
S3 0.0424(4) 0.0393(4) 0.0511(5) 0.0155(3) 0.0071(4) 0.0048(3)

loop_
_atom_type_symbol
_atom_type_description
_atom_type_scat_dispersion_real
_atom_type_scat_dispersion_imag
_atom_type_scat_source
C C 0.0033 0.0016 'International Tables Vol C Tables 4.2.6.8 and 6.1.1.4'
H H 0.0000 0.0000 'International Tables Vol C Tables 4.2.6.8 and 6.1.1.4'
N N 0.0061 0.0033 'International Tables Vol C Tables 4.2.6.8 and 6.1.1.4'
O O 0.0106 0.0060 'International Tables Vol C Tables 4.2.6.8 and 6.1.1.4'
F F 0.0171 0.0103 'International Tables Vol C Tables 4.2.6.8 and 6.1.1.4'
S S 0.1246 0.1234 'International Tables Vol C Tables 4.2.6.8 and 6.1.1.4'
Cl Cl 0.1484 0.1585 'International Tables Vol C Tables 4.2.6.8 and 6.1.1.4'

loop_
_geom_angle_atom_site_label_1
_geom_angle_atom_site_label_2
_geom_angle_atom_site_label_3
_geom_angle
C2 C3 C4 118.7(5)
C2' C3 C4 115.4(6)
C2 C3 C4' 116.9(6)
C2' C3 C4' 118.5(6)
C2 C3 C7 117.6(5)
C2' C3 C7 118.1(5)
C4 C3 C7 123.1(5)
C4' C3 C7 123.2(5)
F1 C1 C6 118.7(5)
F1 C1 C2 119.2(5)
C6 C1 C2 122.1(5)
C1 C2 C3 120.0(5)
C1 C2 H2 120.0
C3 C2 H2 120.0
C3 C4 C5 120.0(5)
C3 C4 H4 120.0
C5 C4 H4 120.0
C6 C5 C4 120.0(6)
C6 C5 H5 120.0
C4 C5 H5 120.0
C1 C6 C5 118.5(5)
C1 C6 H6 120.7
C5 C6 H6 120.7
F1' C1' C6' 118.3(5)
F1' C1' C2' 118.9(5)
C6' C1' C2' 122.0(5)
C1' C2' C3 120.5(6)
C1' C2' H2' 119.8
C3 C2' H2' 119.8
C5' C4' C3 120.2(6)
C5' C4' H4' 119.9
C3 C4' H4' 119.9
C6' C5' C4' 120.1(6)
C6' C5' H5' 120.0
C4' C5' H5' 120.0
C1' C6' C5' 118.6(5)
C1' C6' H6' 120.7
C5' C6' H6' 120.7
O1 C7 C3 109.1(4)
O1 C7 H7A 109.9
C3 C7 H7A 109.9
O1 C7 H7B 109.9
C3 C7 H7B 109.9
H7A C7 H7B 108.3
O1 C8 C9 125.5(4)
O1 C8 C13 116.3(4)
C9 C8 C13 118.2(3)
C8 C9 C10 120.4(4)
C8 C9 H9 119.8
C10 C9 H9 119.8
C11 C10 C9 120.5(4)
C11 C10 H10 119.7
C9 C10 H10 119.7
C10 C11 C12 119.8(3)
C10 C11 N1 120.2(3)
C12 C11 N1 120.0(4)
C13 C12 C11 119.8(4)
C13 C12 H12 120.1
C11 C12 H12 120.1
C12 C13 C8 121.3(4)
C12 C13 Cl1 119.4(3)
C8 C13 Cl1 119.3(3)
N1 C14 N2 117.6(3)
N1 C14 C15 120.4(3)
N2 C14 C15 122.0(3)
C16 C15 C20 118.9(3)
C16 C15 C14 124.4(3)
C20 C15 C14 116.7(3)
C17 C16 C15 120.8(3)
C17 C16 H16 119.6
C15 C16 H16 119.6
C16 C17 C18 119.2(3)
C16 C17 C22 120.7(3)
C18 C17 C22 120.1(3)
C19 C18 C17 120.8(3)
C19 C18 H18 119.6
C17 C18 H18 119.6
C18 C19 C20 119.7(3)
C18 C19 H19 120.1
C20 C19 H19 120.1
N3 C20 C19 121.7(3)
N3 C20 C15 117.8(3)
C19 C20 C15 120.5(3)
N2 C21 N3 126.0(3)
N2 C21 H21 117.0
N3 C21 H21 117.0
C23 C22 O2 109.3(3)
C23 C22 C17 134.9(3)
O2 C22 C17 115.7(2)
C22 C23 C24 107.0(3)
C22 C23 H23 126.5
C24 C23 H23 126.5
C25 C24 C23 107.0(3)
C25 C24 H24 126.5
C23 C24 H24 126.5
C24 C25 O2 110.1(3)
C24 C25 C26 133.8(3)
O2 C25 C26 115.8(3)
C25 C26 N4 113.0(3)
C25 C26 H26A 109.0
N4 C26 H26A 109.0
C25 C26 H26B 109.0
N4 C26 H26B 109.0
H26A C26 H26B 107.8
N4 C27 C28 109.5(3)
N4 C27 H27A 109.8
C28 C27 H27A 109.8
N4 C27 H27B 109.8
C28 C27 H27B 109.8
H27A C27 H27B 108.2
C27 C28 S1 111.5(2)
C27 C28 H28A 109.3
S1 C28 H28A 109.3
C27 C28 H28B 109.3
S1 C28 H28B 109.3
H28A C28 H28B 108.0
S1 C29 H29A 109.5
S1 C29 H29B 109.5
H29A C29 H29B 109.5
S1 C29 H29C 109.5
H29A C29 H29C 109.5
H29B C29 H29C 109.5
C14 N1 C11 124.0(3)
C14 N1 H1N 118(3)
C11 N1 H1N 115(3)
C21 N2 C14 116.7(3)
C21 N3 C20 120.4(3)
C21 N3 H3N 120(3)
C20 N3 H3N 119(3)
C27 N4 C26 111.2(3)
C27 N4 H4N 107(3)
C26 N4 H4N 114(3)
C27 N4 H5N 115(2)
C26 N4 H5N 105(2)
H4N N4 H5N 105(3)
C8 O1 C7 118.0(3)
C25 O2 C22 106.6(2)
O3 S1 O4 118.4(2)
O3 S1 C29 108.4(2)
O4 S1 C29 109.0(2)
O3 S1 C28 108.91(19)
O4 S1 C28 108.3(2)
C29 S1 C28 102.56(19)
C35 C30 C31 118.5(3)
C35 C30 S2 120.9(3)
C31 C30 S2 120.5(3)
C30 C31 C32 119.3(4)
C30 C31 H31 120.3
C32 C31 H31 120.3
C33 C32 C31 122.6(4)
C33 C32 H32 118.7
C31 C32 H32 118.7
C32 C33 C34 117.1(4)
C32 C33 C36 122.4(4)
C34 C33 C36 120.6(4)
C33 C34 C35 121.5(4)
C33 C34 H34 119.2
C35 C34 H34 119.2
C30 C35 C34 120.9(4)
C30 C35 H35 119.5
C34 C35 H35 119.5
C33 C36 H36A 109.5
C33 C36 H36B 109.5
H36A C36 H36B 109.5
C33 C36 H36C 109.5
H36A C36 H36C 109.5
H36B C36 H36C 109.5
O6 S2 O5 114.9(2)
O6 S2 O7 111.2(2)
O5 S2 O7 110.6(2)
O6 S2 C30 107.84(18)
O5 S2 C30 105.92(16)
O7 S2 C30 105.89(16)
C42 C37 C38 119.1(4)
C42 C37 S3 120.0(3)
C38 C37 S3 120.9(3)
C39 C38 C37 119.8(4)
C39 C38 H38 120.1
C37 C38 H38 120.1
C40 C39 C38 122.5(5)
C40 C39 H39 118.7
C38 C39 H39 118.7
C39 C40 C41 117.8(5)
C39 C40 C43 122.7(6)
C41 C40 C43 119.5(6)
C40 C41 C42 121.5(5)
C40 C41 H41 119.2
C42 C41 H41 119.2
C37 C42 C41 119.2(5)
C37 C42 H42 120.4
C41 C42 H42 120.4
C40 C43 H43A 109.5
C40 C43 H43B 109.5
H43A C43 H43B 109.5
C40 C43 H43C 109.5
H43A C43 H43C 109.5
H43B C43 H43C 109.5
O8 S3 O10 112.16(16)
O8 S3 O9 112.42(16)
O10 S3 O9 112.28(14)
O8 S3 C37 107.22(16)
O10 S3 C37 106.76(16)
O9 S3 C37 105.46(16)

loop_
_geom_bond_atom_site_label_1
_geom_bond_atom_site_label_2
_geom_bond_distance
C3 C2 1.368(6)
C3 C2' 1.368(7)
C3 C4 1.389(7)
C3 C4' 1.393(8)
C3 C7 1.491(6)
C1 F1 1.343(5)
C1 C6 1.359(6)
C1 C2 1.366(5)
C2 H2 0.9300
C4 C5 1.392(5)
C4 H4 0.9300
C5 C6 1.380(6)
C5 H5 0.9300
C6 H6 0.9300
C1' F1' 1.342(5)
C1' C6' 1.360(6)
C1' C2' 1.367(5)
C2' H2' 0.9300
C4' C5' 1.391(6)
C4' H4' 0.9300
C5' C6' 1.378(6)
C5' H5' 0.9300
C6' H6' 0.9300
C7 O1 1.407(6)
C7 H7A 0.9700
C7 H7B 0.9700
C8 O1 1.356(4)
C8 C9 1.379(6)
C8 C13 1.382(6)
C9 C10 1.379(5)
C9 H9 0.9300
C10 C11 1.362(6)
C10 H10 0.9300
C11 C12 1.373(5)
C11 N1 1.428(4)
C12 C13 1.369(5)
C12 H12 0.9300
C13 Cl1 1.725(4)
C14 N1 1.320(4)
C14 N2 1.347(4)
C14 C15 1.440(4)
C15 C16 1.396(4)
C15 C20 1.396(4)
C16 C17 1.374(4)
C16 H16 0.9300
C17 C18 1.407(4)
C17 C22 1.454(4)
C18 C19 1.366(4)
C18 H18 0.9300
C19 C20 1.387(4)
C19 H19 0.9300
C20 N3 1.384(4)
C21 N2 1.309(4)
C21 N3 1.315(4)
C21 H21 0.9300
C22 C23 1.349(4)
C22 O2 1.372(3)
C23 C24 1.411(5)
C23 H23 0.9300
C24 C25 1.336(5)
C24 H24 0.9300
C25 O2 1.366(4)
C25 C26 1.472(5)
C26 N4 1.490(4)
C26 H26A 0.9700
C26 H26B 0.9700
C27 N4 1.484(4)
C27 C28 1.502(5)
C27 H27A 0.9700
C27 H27B 0.9700
C28 S1 1.772(4)
C28 H28A 0.9700
C28 H28B 0.9700
C29 S1 1.751(4)
C29 H29A 0.9600
C29 H29B 0.9600
C29 H29C 0.9600
N1 H1N 0.79(4)
N3 H3N 0.78(3)
N4 H4N 0.82(4)
N4 H5N 0.86(4)
O3 S1 1.407(3)
O4 S1 1.427(3)
C30 C35 1.368(5)
C30 C31 1.368(5)
C30 S2 1.771(3)
C31 C32 1.388(6)
C31 H31 0.9300
C32 C33 1.359(6)
C32 H32 0.9300
C33 C34 1.362(6)
C33 C36 1.510(6)
C34 C35 1.376(6)
C34 H34 0.9300
C35 H35 0.9300
C36 H36A 0.9600
C36 H36B 0.9600
C36 H36C 0.9600
O5 S2 1.432(3)
O6 S2 1.425(3)
O7 S2 1.444(3)
C37 C42 1.372(5)
C37 C38 1.381(5)
C37 S3 1.765(4)
C38 C39 1.369(6)
C38 H38 0.9300
C39 C40 1.348(7)
C39 H39 0.9300
C40 C41 1.369(8)
C40 C43 1.527(7)
C41 C42 1.396(7)
C41 H41 0.9300
C42 H42 0.9300
C43 H43A 0.9600
C43 H43B 0.9600
C43 H43C 0.9600
O8 S3 1.443(2)
O9 S3 1.458(2)
O10 S3 1.446(2)

loop_
_geom_hbond_atom_site_label_D
_geom_hbond_atom_site_label_H
_geom_hbond_atom_site_label_A
_geom_hbond_site_symmetry_A
_geom_hbond_distance_DH
_geom_hbond_distance_HA
_geom_hbond_distance_DA
_geom_hbond_angle_DHA
N1 H1N O5 . 0.79(4) 2.14(4) 2.922(5) 168(4)
N3 H3N O9 1_545 0.78(3) 1.95(4) 2.726(4) 176(4)
N4 H4N O7 . 0.82(4) 2.02(4) 2.804(4) 161(4)
N4 H5N O10 . 0.86(4) 2.14(4) 2.988(4) 167(3)
C5 H5 O5 2_756 0.93 2.61 3.472(8) 154.4
C18 H18 O6 2_655 0.93 2.57 3.344(4) 141.5
C21 H21 O10 2_755 0.93 2.42 3.270(4) 151.6
C23 H23 O5 2_655 0.93 2.59 3.371(4) 141.5
C24 H24 O4 2_665 0.93 2.58 3.475(4) 161.9
C27 H27B O8 . 0.97 2.58 3.228(5) 124.6
C28 H28A O10 2_765 0.97 2.54 3.387(4) 145.2
C34 H34 Cl1 2_756 0.93 2.81 3.619(4) 146.8
C38 H38 O7 2_765 0.93 2.51 3.392(5) 157.6

loop_
_geom_torsion_atom_site_label_1
_geom_torsion_atom_site_label_2
_geom_torsion_atom_site_label_3
_geom_torsion_atom_site_label_4
_geom_torsion
F1 C1 C2 C3 -173.4(11)
C6 C1 C2 C3 6.2(15)
C2' C3 C2 C1 -85(2)
C4 C3 C2 C1 -9.4(10)
C4' C3 C2 C1 16.1(11)
C7 C3 C2 C1 179.1(7)
C2 C3 C4 C5 5.8(13)
C2' C3 C4 C5 17.9(15)
C4' C3 C4 C5 -85.6(14)
C7 C3 C4 C5 176.8(8)
C3 C4 C5 C6 1.2(17)
F1 C1 C6 C5 -179.5(11)
C2 C1 C6 C5 1(2)
C4 C5 C6 C1 -5(2)
F1' C1' C2' C3 170.1(16)
C6' C1' C2' C3 0(3)
C2 C3 C2' C1' 86(3)
C4 C3 C2' C1' -23.9(19)
C4' C3 C2' C1' 1(2)
C7 C3 C2' C1' 176.1(12)
C2 C3 C4' C5' -12.7(17)
C2' C3 C4' C5' -0.1(19)
C4 C3 C4' C5' 88.0(16)
C7 C3 C4' C5' -174.6(10)
C3 C4' C5' C6' -3(2)
F1' C1' C6' C5' -173.0(16)
C2' C1' C6' C5' -3(3)
C4' C5' C6' C1' 4(3)
C2 C3 C7 O1 177.2(7)
C2' C3 C7 O1 164.5(10)
C4 C3 C7 O1 6.1(10)
C4' C3 C7 O1 -21.0(11)
O1 C8 C9 C10 179.6(4)
C13 C8 C9 C10 0.4(7)
C8 C9 C10 C11 0.2(7)
C9 C10 C11 C12 -0.7(6)
C9 C10 C11 N1 177.9(4)
C10 C11 C12 C13 0.6(6)
N1 C11 C12 C13 -178.0(4)
C11 C12 C13 C8 0.0(6)
C11 C12 C13 Cl1 -179.5(3)
O1 C8 C13 C12 -179.8(4)
C9 C8 C13 C12 -0.5(7)
O1 C8 C13 Cl1 -0.3(6)
C9 C8 C13 Cl1 179.0(4)
N1 C14 C15 C16 7.5(5)
N2 C14 C15 C16 -171.3(3)
N1 C14 C15 C20 -173.5(3)
N2 C14 C15 C20 7.7(4)
C20 C15 C16 C17 1.3(4)
C14 C15 C16 C17 -179.7(3)
C15 C16 C17 C18 1.7(4)
C15 C16 C17 C22 -177.6(3)
C16 C17 C18 C19 -3.0(4)
C22 C17 C18 C19 176.3(3)
C17 C18 C19 C20 1.1(5)
C18 C19 C20 N3 -177.1(3)
C18 C19 C20 C15 1.9(5)
C16 C15 C20 N3 175.9(3)
C14 C15 C20 N3 -3.2(4)
C16 C15 C20 C19 -3.1(4)
C14 C15 C20 C19 177.8(3)
C16 C17 C22 C23 177.5(3)
C18 C17 C22 C23 -1.8(5)
C16 C17 C22 O2 -0.2(4)
C18 C17 C22 O2 -179.5(2)
O2 C22 C23 C24 0.9(3)
C17 C22 C23 C24 -176.8(3)
C22 C23 C24 C25 -0.7(4)
C23 C24 C25 O2 0.1(4)
C23 C24 C25 C26 -172.9(4)
C24 C25 C26 N4 -137.0(4)
O2 C25 C26 N4 50.3(4)
N4 C27 C28 S1 -176.8(3)
N2 C14 N1 C11 -0.7(5)
C15 C14 N1 C11 -179.6(3)
C10 C11 N1 C14 104.6(4)
C12 C11 N1 C14 -76.8(5)
N3 C21 N2 C14 1.3(5)
N1 C14 N2 C21 174.4(3)
C15 C14 N2 C21 -6.7(4)
N2 C21 N3 C20 3.1(5)
C19 C20 N3 C21 177.2(3)
C15 C20 N3 C21 -1.8(4)
C28 C27 N4 C26 177.4(3)
C25 C26 N4 C27 -177.4(3)
C9 C8 O1 C7 4.1(7)
C13 C8 O1 C7 -176.7(4)
C3 C7 O1 C8 177.8(4)
C24 C25 O2 C22 0.5(3)
C26 C25 O2 C22 174.9(3)
C23 C22 O2 C25 -0.9(3)
C17 C22 O2 C25 177.3(2)
C27 C28 S1 O3 62.2(3)
C27 C28 S1 O4 -67.9(3)
C27 C28 S1 C29 176.9(3)
C35 C30 C31 C32 0.6(7)
S2 C30 C31 C32 -176.9(4)
C30 C31 C32 C33 -0.8(8)
C31 C32 C33 C34 1.0(8)
C31 C32 C33 C36 -180.0(5)
C32 C33 C34 C35 -0.9(7)
C36 C33 C34 C35 -180.0(5)
C31 C30 C35 C34 -0.5(7)
S2 C30 C35 C34 176.9(4)
C33 C34 C35 C30 0.7(8)
C35 C30 S2 O6 145.3(4)
C31 C30 S2 O6 -37.3(4)
C35 C30 S2 O5 21.9(4)
C31 C30 S2 O5 -160.8(4)
C35 C30 S2 O7 -95.6(4)
C31 C30 S2 O7 81.8(4)
C42 C37 C38 C39 -0.4(6)
S3 C37 C38 C39 -178.3(3)
C37 C38 C39 C40 2.3(7)
C38 C39 C40 C41 -3.3(8)
C38 C39 C40 C43 177.0(5)
C39 C40 C41 C42 2.4(8)
C43 C40 C41 C42 -177.8(5)
C38 C37 C42 C41 -0.4(6)
S3 C37 C42 C41 177.6(4)
C40 C41 C42 C37 -0.6(8)
C42 C37 S3 O8 -64.9(4)
C38 C37 S3 O8 113.0(3)
C42 C37 S3 O10 55.4(3)
C38 C37 S3 O10 -126.7(3)
C42 C37 S3 O9 175.0(3)
C38 C37 S3 O9 -7.0(3)
